data_4501480
loop_
_publ_author_name
'Farnum, Gregory A.'
'LaDuca, Robert L.'

_publ_section_title
;
 Zinc Tricarballylate Coordination Polymers with a Threaded-Loop
 Self-Penetrated Layer and Triply Interpenetrated 3,4-Connected Binodal
 Network Structures: Topological Control through Anion Inclusion
;
_journal_issue 4
_journal_name_full 'Crystal Growth &amp; Design'
_journal_page_first 1897
_journal_paper_doi 10.1021/cg100006a
_journal_volume 10
_journal_year 2010
_chemical_formula_sum 'C44 H74 N8 O24 Zn3'
_chemical_formula_weight 1295.22
_chemical_name_systematic
; 
 ? 
;
_space_group_IT_number 2
_symmetry_cell_setting triclinic
_symmetry_space_group_name_Hall '-P 1'
_symmetry_space_group_name_H-M 'P -1'
_atom_sites_solution_hydrogens geom
_atom_sites_solution_primary direct
_atom_sites_solution_secondary difmap
_audit_creation_method SHELXL-97
_audit_update_record
;
2009-11-04 # Formatted by publCIF
;
_cell_angle_alpha 71.716(1)
_cell_angle_beta 79.758(1)
_cell_angle_gamma 88.055(1)
_cell_formula_units_Z 1
_cell_length_a 8.3207(6)
_cell_length_b 13.1120(10)
_cell_length_c 13.4253(10)
_cell_measurement_reflns_used 20127
_cell_measurement_temperature 173(2)
_cell_measurement_theta_max 25.34
_cell_measurement_theta_min 1.91
_cell_volume 1368.23(18)
_computing_structure_refinement 'SHELXL-97 (Sheldrick, 2008)'
_computing_structure_solution 'SHELXS-97 (Sheldrick, 2008)'
_diffrn_ambient_temperature 173(2)
_diffrn_measured_fraction_theta_full 0.998
_diffrn_measured_fraction_theta_max 0.996
_diffrn_radiation_monochromator graphite
_diffrn_radiation_source 'fine-focus sealed tube'
_diffrn_radiation_type MoK\a
_diffrn_radiation_wavelength 0.71073
_diffrn_reflns_av_R_equivalents 0.0401
_diffrn_reflns_av_sigmaI/netI 0.0237
_diffrn_reflns_limit_h_max 10
_diffrn_reflns_limit_h_min -10
_diffrn_reflns_limit_k_max 15
_diffrn_reflns_limit_k_min -15
_diffrn_reflns_limit_l_max 16
_diffrn_reflns_limit_l_min -16
_diffrn_reflns_number 20127
_diffrn_reflns_theta_full 25.00
_diffrn_reflns_theta_max 25.34
_diffrn_reflns_theta_min 1.91
_exptl_absorpt_coefficient_mu 1.394
_exptl_absorpt_correction_T_max 0.6517
_exptl_absorpt_correction_T_min 0.6259
_exptl_absorpt_correction_type multi-scan
_exptl_absorpt_process_details SADABS
_exptl_crystal_colour colourless
_exptl_crystal_density_diffrn 1.572
_exptl_crystal_density_method 'not measured'
_exptl_crystal_description block
_exptl_crystal_F_000 676
_exptl_crystal_size_max 0.37
_exptl_crystal_size_mid 0.35
_exptl_crystal_size_min 0.34
_refine_diff_density_max 0.924
_refine_diff_density_min -0.537
_refine_diff_density_rms 0.060
_refine_ls_extinction_method none
_refine_ls_goodness_of_fit_ref 1.067
_refine_ls_hydrogen_treatment mixed
_refine_ls_matrix_type full
_refine_ls_number_parameters 391
_refine_ls_number_reflns 4972
_refine_ls_number_restraints 18
_refine_ls_restrained_S_all 1.068
_refine_ls_R_factor_all 0.0282
_refine_ls_R_factor_gt 0.0266
_refine_ls_shift/su_max 0.001
_refine_ls_shift/su_mean 0.000
_refine_ls_structure_factor_coef Fsqd
_refine_ls_weighting_details 'calc w=1/[\s^2^(Fo^2^)+(0.0297P)^2^+1.3324P] where P=(Fo^2^+2Fc^2^)/3'
_refine_ls_weighting_scheme calc
_refine_ls_wR_factor_gt 0.0697
_refine_ls_wR_factor_ref 0.0704
_reflns_number_gt 4666
_reflns_number_total 4972
_reflns_threshold_expression >2sigma(I)
_cod_data_source_file cg100006a_si_003.cif
_cod_data_source_block p1b
_cod_original_sg_symbol_H-M P-1
_cod_database_code 4501480

loop_
_symmetry_equiv_pos_as_xyz
'x, y, z'
'-x, -y, -z'

loop_
_atom_site_label
_atom_site_type_symbol
_atom_site_fract_x
_atom_site_fract_y
_atom_site_fract_z
_atom_site_U_iso_or_equiv
_atom_site_adp_type
_atom_site_occupancy
_atom_site_symmetry_multiplicity
_atom_site_calc_flag
_atom_site_refinement_flags
Zn1 Zn 0.22563(3) 0.363011(17) 0.639162(17) 0.01583(8) Uani 1 1 d .
Zn2 Zn 1.0000 0.0000 1.0000 0.01699(9) Uani 1 2 d S
O1 O 0.25364(18) 0.28773(12) 0.83232(12) 0.0271(3) Uani 1 1 d .
O1W O 0.5590(2) 1.03674(15) -0.42716(14) 0.0342(4) Uani 1 1 d D
H1WA H 0.659(2) 1.046(2) -0.446(2) 0.041 Uiso 1 1 d D
H1WB H 0.522(3) 1.012(2) -0.465(2) 0.041 Uiso 1 1 d D
O2 O 0.41065(18) 0.27251(12) 0.68792(12) 0.0254(3) Uani 1 1 d .
O2W O 0.4344(2) 0.93470(14) -0.20965(14) 0.0303(4) Uani 1 1 d D
H2WA H 0.509(3) 0.940(2) -0.1773(19) 0.036 Uiso 1 1 d D
H2WB H 0.471(3) 0.961(2) -0.2751(14) 0.036 Uiso 1 1 d D
O3 O 0.98976(17) 0.36295(11) 0.68227(12) 0.0229(3) Uani 1 1 d .
O3W O 0.0948(2) 0.55362(15) 0.04715(16) 0.0403(4) Uani 1 1 d D
H3WA H 0.183(3) 0.523(2) 0.062(2) 0.048 Uiso 1 1 d D
H3WB H 0.037(3) 0.516(2) 0.031(3) 0.048 Uiso 1 1 d D
O4 O 0.99063(18) 0.18915(11) 0.69923(12) 0.0244(3) Uani 1 1 d .
O4W O 0.2039(3) 0.75996(15) -0.08590(17) 0.0548(6) Uani 1 1 d D
H4WA H 0.2715 0.8110 -0.1217 0.066 Uiso 1 1 d RD
H4WB H 0.118(3) 0.788(3) -0.061(3) 0.066 Uiso 1 1 d D
O5 O 0.81639(17) 0.08518(11) 0.93407(11) 0.0211(3) Uani 1 1 d .
O6 O 0.70352(19) -0.02672(11) 0.86911(13) 0.0275(3) Uani 1 1 d .
O7 O 0.86690(19) -0.03140(13) 1.15697(12) 0.0275(3) Uani 1 1 d D
H7C H 0.778(2) -0.010(2) 1.181(2) 0.033 Uiso 1 1 d D
H7D H 0.899(3) -0.0801(18) 1.2080(17) 0.033 Uiso 1 1 d D
O8 O 0.91188(18) -0.14506(12) 0.98391(12) 0.0220(3) Uani 1 1 d D
H8C H 0.862(3) -0.1891(17) 1.0402(15) 0.026 Uiso 1 1 d D
H8D H 0.843(3) -0.1189(19) 0.9444(17) 0.026 Uiso 1 1 d D
N1 N 0.2479(2) 0.52185(13) 0.63255(14) 0.0188(4) Uani 1 1 d .
N2 N 0.1113(2) 0.92093(13) 0.55053(15) 0.0214(4) Uani 1 1 d .
N3 N 0.2649(2) 0.35485(13) 0.48707(13) 0.0177(3) Uani 1 1 d .
N4 N 0.3873(2) 0.43133(14) 0.08842(13) 0.0220(4) Uani 1 1 d .
C1 C 0.1879(3) 0.54120(16) 0.72421(17) 0.0220(4) Uani 1 1 d .
H1 H 0.1659 0.4820 0.7878 0.026 Uiso 1 1 calc R
C2 C 0.1566(3) 0.64315(17) 0.73021(17) 0.0227(4) Uani 1 1 d .
H2 H 0.1160 0.6533 0.7971 0.027 Uiso 1 1 calc R
C3 C 0.1845(2) 0.73118(16) 0.63838(17) 0.0210(4) Uani 1 1 d .
C4 C 0.2471(3) 0.71129(16) 0.54348(18) 0.0234(4) Uani 1 1 d .
H4 H 0.2688 0.7691 0.4787 0.028 Uiso 1 1 calc R
C5 C 0.2775(2) 0.60725(16) 0.54371(17) 0.0221(4) Uani 1 1 d .
H5 H 0.3215 0.5952 0.4781 0.026 Uiso 1 1 calc R
C6 C 0.1505(3) 0.84217(17) 0.64726(18) 0.0256(5) Uani 1 1 d .
H6A H 0.0581 0.8368 0.7065 0.031 Uiso 1 1 calc R
H6B H 0.2475 0.8688 0.6658 0.031 Uiso 1 1 calc R
C7 C 0.0895(3) 1.02605(16) 0.56914(18) 0.0240(5) Uani 1 1 d .
H7A H 0.1924 1.0488 0.5843 0.029 Uiso 1 1 calc R
H7B H 0.0029 1.0195 0.6319 0.029 Uiso 1 1 calc R
C8 C -0.0433(3) 0.89055(16) 0.52721(18) 0.0235(4) Uani 1 1 d .
H8A H -0.1311 0.8830 0.5896 0.028 Uiso 1 1 calc R
H8B H -0.0318 0.8202 0.5141 0.028 Uiso 1 1 calc R
C11 C 0.3579(2) 0.27699(16) 0.46334(16) 0.0196(4) Uani 1 1 d .
H11 H 0.4060 0.2276 0.5177 0.024 Uiso 1 1 calc R
C12 C 0.3859(2) 0.26633(17) 0.36268(17) 0.0216(4) Uani 1 1 d .
H12 H 0.4523 0.2104 0.3486 0.026 Uiso 1 1 calc R
C13 C 0.3168(2) 0.33751(17) 0.28208(16) 0.0210(4) Uani 1 1 d .
C14 C 0.2191(3) 0.41742(17) 0.30733(17) 0.0219(4) Uani 1 1 d .
H14 H 0.1689 0.4675 0.2545 0.026 Uiso 1 1 calc R
C15 C 0.1959(2) 0.42301(16) 0.40928(16) 0.0198(4) Uani 1 1 d .
H15 H 0.1282 0.4774 0.4257 0.024 Uiso 1 1 calc R
C16 C 0.3480(3) 0.32739(18) 0.17161(17) 0.0276(5) Uani 1 1 d .
H16A H 0.4397 0.2783 0.1658 0.033 Uiso 1 1 calc R
H16B H 0.2498 0.2952 0.1599 0.033 Uiso 1 1 calc R
C17 C 0.5314(3) 0.48243(19) 0.10402(17) 0.0256(5) Uani 1 1 d .
H17A H 0.6247 0.4334 0.1049 0.031 Uiso 1 1 calc R
H17B H 0.5082 0.4962 0.1736 0.031 Uiso 1 1 calc R
C18 C 0.4243(3) 0.41313(19) -0.01597(17) 0.0263(5) Uani 1 1 d .
H18A H 0.3279 0.3795 -0.0282 0.032 Uiso 1 1 calc R
H18B H 0.5163 0.3633 -0.0166 0.032 Uiso 1 1 calc R
C21 C 0.3747(2) 0.24917(15) 0.78896(17) 0.0195(4) Uani 1 1 d .
C22 C 0.4792(2) 0.17049(16) 0.85742(16) 0.0191(4) Uani 1 1 d .
H22A H 0.4248 0.0987 0.8832 0.023 Uiso 1 1 calc R
H22B H 0.4854 0.1928 0.9206 0.023 Uiso 1 1 calc R
C23 C 0.6532(2) 0.16096(16) 0.80084(16) 0.0178(4) Uani 1 1 d .
H23 H 0.6472 0.1462 0.7329 0.021 Uiso 1 1 calc R
C24 C 0.7487(2) 0.26566(16) 0.77441(17) 0.0201(4) Uani 1 1 d .
H24A H 0.6878 0.3243 0.7315 0.024 Uiso 1 1 calc R
H24B H 0.7525 0.2805 0.8419 0.024 Uiso 1 1 calc R
C25 C 0.9216(2) 0.26953(16) 0.71464(15) 0.0180(4) Uani 1 1 d .
C26 C 0.7321(2) 0.06530(16) 0.87292(16) 0.0185(4) Uani 1 1 d .

loop_
_atom_site_aniso_label
_atom_site_aniso_U_11
_atom_site_aniso_U_22
_atom_site_aniso_U_33
_atom_site_aniso_U_23
_atom_site_aniso_U_13
_atom_site_aniso_U_12
Zn1 0.01429(12) 0.01390(12) 0.01894(13) -0.00366(9) -0.00514(9) 0.00268(8)
Zn2 0.01496(16) 0.01695(17) 0.01812(17) -0.00287(13) -0.00581(12) 0.00329(12)
O1 0.0224(8) 0.0204(8) 0.0334(9) -0.0019(6) -0.0045(7) 0.0060(6)
O1W 0.0268(9) 0.0423(10) 0.0361(10) -0.0151(8) -0.0068(7) -0.0027(8)
O2 0.0247(8) 0.0270(8) 0.0252(8) -0.0063(6) -0.0113(6) 0.0081(6)
O2W 0.0243(8) 0.0362(9) 0.0339(9) -0.0139(8) -0.0095(7) 0.0026(7)
O3 0.0163(7) 0.0162(7) 0.0326(8) -0.0031(6) -0.0036(6) 0.0004(6)
O3W 0.0343(10) 0.0390(11) 0.0455(11) -0.0103(9) -0.0078(8) 0.0059(8)
O4 0.0274(8) 0.0181(7) 0.0253(8) -0.0054(6) -0.0026(6) 0.0051(6)
O4W 0.0667(14) 0.0299(10) 0.0582(13) -0.0171(9) 0.0190(11) 0.0049(9)
O5 0.0188(7) 0.0206(7) 0.0251(8) -0.0062(6) -0.0098(6) 0.0060(6)
O6 0.0283(8) 0.0160(8) 0.0400(9) -0.0048(6) -0.0187(7) 0.0024(6)
O7 0.0227(8) 0.0335(9) 0.0204(8) -0.0015(7) -0.0031(6) 0.0102(7)
O8 0.0210(8) 0.0180(7) 0.0254(8) -0.0023(6) -0.0082(6) 0.0018(6)
N1 0.0173(8) 0.0148(8) 0.0244(9) -0.0047(7) -0.0064(7) 0.0002(6)
N2 0.0229(9) 0.0125(8) 0.0322(10) -0.0079(7) -0.0120(8) 0.0021(7)
N3 0.0161(8) 0.0176(8) 0.0186(8) -0.0042(7) -0.0038(7) 0.0008(7)
N4 0.0239(9) 0.0271(10) 0.0157(8) -0.0072(7) -0.0034(7) -0.0031(7)
C1 0.0236(11) 0.0175(10) 0.0242(11) -0.0033(8) -0.0085(9) 0.0005(8)
C2 0.0247(11) 0.0217(11) 0.0240(11) -0.0083(9) -0.0087(9) 0.0036(8)
C3 0.0183(10) 0.0167(10) 0.0296(11) -0.0056(8) -0.0118(8) 0.0010(8)
C4 0.0244(11) 0.0155(10) 0.0273(11) -0.0018(8) -0.0057(9) -0.0015(8)
C5 0.0202(10) 0.0195(10) 0.0255(11) -0.0065(9) -0.0018(8) -0.0020(8)
C6 0.0310(12) 0.0178(11) 0.0318(12) -0.0092(9) -0.0133(10) 0.0055(9)
C7 0.0257(11) 0.0156(10) 0.0364(12) -0.0114(9) -0.0143(9) 0.0021(8)
C8 0.0218(11) 0.0141(10) 0.0372(12) -0.0088(9) -0.0107(9) 0.0003(8)
C11 0.0172(10) 0.0179(10) 0.0227(10) -0.0034(8) -0.0063(8) 0.0026(8)
C12 0.0189(10) 0.0190(10) 0.0266(11) -0.0075(8) -0.0030(8) 0.0029(8)
C13 0.0203(10) 0.0214(10) 0.0208(10) -0.0060(8) -0.0027(8) -0.0036(8)
C14 0.0208(10) 0.0214(11) 0.0218(11) -0.0030(8) -0.0065(8) 0.0020(8)
C15 0.0176(10) 0.0181(10) 0.0224(10) -0.0042(8) -0.0048(8) 0.0038(8)
C16 0.0347(12) 0.0256(12) 0.0229(11) -0.0094(9) -0.0020(9) -0.0006(9)
C17 0.0252(11) 0.0362(13) 0.0174(10) -0.0103(9) -0.0044(8) -0.0037(9)
C18 0.0287(12) 0.0331(12) 0.0204(11) -0.0131(9) -0.0029(9) -0.0064(9)
C21 0.0170(10) 0.0137(9) 0.0272(11) -0.0024(8) -0.0094(8) -0.0013(8)
C22 0.0175(10) 0.0176(10) 0.0201(10) -0.0015(8) -0.0059(8) 0.0011(8)
C23 0.0161(9) 0.0166(10) 0.0185(10) -0.0016(8) -0.0052(8) 0.0005(8)
C24 0.0184(10) 0.0176(10) 0.0235(10) -0.0052(8) -0.0042(8) 0.0012(8)
C25 0.0178(10) 0.0184(10) 0.0167(9) -0.0012(8) -0.0080(8) 0.0016(8)
C26 0.0124(9) 0.0198(10) 0.0212(10) -0.0033(8) -0.0036(8) 0.0016(8)

loop_
_atom_type_symbol
_atom_type_description
_atom_type_scat_dispersion_real
_atom_type_scat_dispersion_imag
_atom_type_scat_source
C C 0.0033 0.0016 'International Tables Vol C Tables 4.2.6.8 and 6.1.1.4'
H H 0.0000 0.0000 'International Tables Vol C Tables 4.2.6.8 and 6.1.1.4'
N N 0.0061 0.0033 'International Tables Vol C Tables 4.2.6.8 and 6.1.1.4'
O O 0.0106 0.0060 'International Tables Vol C Tables 4.2.6.8 and 6.1.1.4'
Zn Zn 0.2839 1.4301 'International Tables Vol C Tables 4.2.6.8 and 6.1.1.4'

loop_
_geom_angle_atom_site_label_1
_geom_angle_atom_site_label_2
_geom_angle_atom_site_label_3
_geom_angle
_geom_angle_site_symmetry_1
_geom_angle_site_symmetry_3
O3 Zn1 O2 137.44(6) 1_455 .
O3 Zn1 N3 105.88(6) 1_455 .
O2 Zn1 N3 97.17(6) . .
O3 Zn1 N1 91.80(6) 1_455 .
O2 Zn1 N1 114.17(7) . .
N3 Zn1 N1 108.77(7) . .
O5 Zn2 O5 179.999(1) 2_757 .
O5 Zn2 O7 92.66(6) 2_757 2_757
O5 Zn2 O7 87.34(6) . 2_757
O5 Zn2 O7 87.34(6) 2_757 .
O5 Zn2 O7 92.66(6) . .
O7 Zn2 O7 179.999(1) 2_757 .
O5 Zn2 O8 88.48(6) 2_757 .
O5 Zn2 O8 91.52(6) . .
O7 Zn2 O8 86.98(6) 2_757 .
O7 Zn2 O8 93.02(6) . .
O5 Zn2 O8 91.52(6) 2_757 2_757
O5 Zn2 O8 88.48(6) . 2_757
O7 Zn2 O8 93.02(6) 2_757 2_757
O7 Zn2 O8 86.98(6) . 2_757
O8 Zn2 O8 180.0 . 2_757
H1WA O1W H1WB 111(3) . .
C21 O2 Zn1 102.65(12) . .
H2WA O2W H2WB 107(2) . .
C25 O3 Zn1 114.07(12) . 1_655
H3WA O3W H3WB 112(3) . .
H4WA O4W H4WB 107.6 . .
C26 O5 Zn2 129.17(13) . .
Zn2 O7 H7C 132.8(18) . .
Zn2 O7 H7D 119.2(17) . .
H7C O7 H7D 108(2) . .
Zn2 O8 H8C 115.8(17) . .
Zn2 O8 H8D 99.4(17) . .
H8C O8 H8D 108(2) . .
C1 N1 C5 117.25(18) . .
C1 N1 Zn1 114.23(13) . .
C5 N1 Zn1 126.41(14) . .
C6 N2 C8 110.36(17) . .
C6 N2 C7 108.42(17) . .
C8 N2 C7 107.85(16) . .
C11 N3 C15 117.91(17) . .
C11 N3 Zn1 119.75(13) . .
C15 N3 Zn1 122.30(14) . .
C16 N4 C17 110.70(17) . .
C16 N4 C18 108.72(17) . .
C17 N4 C18 108.43(17) . .
N1 C1 C2 122.86(19) . .
N1 C1 H1 118.6 . .
C2 C1 H1 118.6 . .
C1 C2 C3 120.0(2) . .
C1 C2 H2 120.0 . .
C3 C2 H2 120.0 . .
C4 C3 C2 117.22(19) . .
C4 C3 C6 123.83(19) . .
C2 C3 C6 118.93(19) . .
C5 C4 C3 119.62(19) . .
C5 C4 H4 120.2 . .
C3 C4 H4 120.2 . .
N1 C5 C4 123.1(2) . .
N1 C5 H5 118.5 . .
C4 C5 H5 118.5 . .
N2 C6 C3 114.53(18) . .
N2 C6 H6A 108.6 . .
C3 C6 H6A 108.6 . .
N2 C6 H6B 108.6 . .
C3 C6 H6B 108.6 . .
H6A C6 H6B 107.6 . .
N2 C7 C8 110.50(18) . 2_576
N2 C7 H7A 109.6 . .
C8 C7 H7A 109.6 2_576 .
N2 C7 H7B 109.6 . .
C8 C7 H7B 109.6 2_576 .
H7A C7 H7B 108.1 . .
N2 C8 C7 110.91(17) . 2_576
N2 C8 H8A 109.5 . .
C7 C8 H8A 109.5 2_576 .
N2 C8 H8B 109.5 . .
C7 C8 H8B 109.5 2_576 .
H8A C8 H8B 108.0 . .
N3 C11 C12 122.26(18) . .
N3 C11 H11 118.9 . .
C12 C11 H11 118.9 . .
C11 C12 C13 119.86(19) . .
C11 C12 H12 120.1 . .
C13 C12 H12 120.1 . .
C12 C13 C14 117.69(19) . .
C12 C13 C16 120.33(19) . .
C14 C13 C16 121.98(19) . .
C15 C14 C13 119.33(19) . .
C15 C14 H14 120.3 . .
C13 C14 H14 120.3 . .
N3 C15 C14 122.95(19) . .
N3 C15 H15 118.5 . .
C14 C15 H15 118.5 . .
N4 C16 C13 112.47(18) . .
N4 C16 H16A 109.1 . .
C13 C16 H16A 109.1 . .
N4 C16 H16B 109.1 . .
C13 C16 H16B 109.1 . .
H16A C16 H16B 107.8 . .
N4 C17 C18 110.59(18) . 2_665
N4 C17 H17A 109.5 . .
C18 C17 H17A 109.5 2_665 .
N4 C17 H17B 109.5 . .
C18 C17 H17B 109.5 2_665 .
H17A C17 H17B 108.1 . .
N4 C18 C17 110.70(18) . 2_665
N4 C18 H18A 109.5 . .
C17 C18 H18A 109.5 2_665 .
N4 C18 H18B 109.5 . .
C17 C18 H18B 109.5 2_665 .
H18A C18 H18B 108.1 . .
O1 C21 O2 121.41(18) . .
O1 C21 C22 119.53(18) . .
O2 C21 C22 119.04(18) . .
O1 C21 Zn1 72.92(11) . .
O2 C21 Zn1 48.61(9) . .
C22 C21 Zn1 166.70(15) . .
C21 C22 C23 114.57(17) . .
C21 C22 H22A 108.6 . .
C23 C22 H22A 108.6 . .
C21 C22 H22B 108.6 . .
C23 C22 H22B 108.6 . .
H22A C22 H22B 107.6 . .
C24 C23 C22 110.12(17) . .
C24 C23 C26 112.59(16) . .
C22 C23 C26 108.10(16) . .
C24 C23 H23 108.7 . .
C22 C23 H23 108.7 . .
C26 C23 H23 108.7 . .
C25 C24 C23 116.10(17) . .
C25 C24 H24A 108.3 . .
C23 C24 H24A 108.3 . .
C25 C24 H24B 108.3 . .
C23 C24 H24B 108.3 . .
H24A C24 H24B 107.4 . .
O4 C25 O3 123.38(19) . .
O4 C25 C24 122.81(18) . .
O3 C25 C24 113.80(17) . .
O6 C26 O5 125.13(18) . .
O6 C26 C23 117.80(17) . .
O5 C26 C23 117.02(17) . .

loop_
_geom_bond_atom_site_label_1
_geom_bond_atom_site_label_2
_geom_bond_distance
_geom_bond_site_symmetry_2
Zn1 O3 1.9449(14) 1_455
Zn1 O2 1.9884(14) .
Zn1 N3 2.0457(17) .
Zn1 N1 2.0698(17) .
Zn2 O5 2.0273(13) 2_757
Zn2 O5 2.0273(13) .
Zn2 O7 2.1197(15) 2_757
Zn2 O7 2.1198(15) .
Zn2 O8 2.1472(15) .
Zn2 O8 2.1473(15) 2_757
O1 C21 1.245(3) .
O1W H1WA 0.830(17) .
O1W H1WB 0.794(16) .
O2 C21 1.275(3) .
O2W H2WA 0.838(17) .
O2W H2WB 0.841(16) .
O3 C25 1.279(2) .
O3 Zn1 1.9449(14) 1_655
O3W H3WA 0.849(17) .
O3W H3WB 0.799(17) .
O4 C25 1.240(2) .
O4W H4WA 0.8501 .
O4W H4WB 0.854(17) .
O5 C26 1.259(2) .
O6 C26 1.256(3) .
O7 H7C 0.830(16) .
O7 H7D 0.854(16) .
O8 H8C 0.841(16) .
O8 H8D 0.841(16) .
N1 C1 1.340(3) .
N1 C5 1.347(3) .
N2 C6 1.465(3) .
N2 C8 1.472(3) .
N2 C7 1.476(3) .
N3 C11 1.343(3) .
N3 C15 1.346(3) .
N4 C16 1.469(3) .
N4 C17 1.471(3) .
N4 C18 1.472(3) .
C1 C2 1.378(3) .
C1 H1 0.9500 .
C2 C3 1.389(3) .
C2 H2 0.9500 .
C3 C4 1.388(3) .
C3 C6 1.510(3) .
C4 C5 1.378(3) .
C4 H4 0.9500 .
C5 H5 0.9500 .
C6 H6A 0.9900 .
C6 H6B 0.9900 .
C7 C8 1.509(3) 2_576
C7 H7A 0.9900 .
C7 H7B 0.9900 .
C8 C7 1.509(3) 2_576
C8 H8A 0.9900 .
C8 H8B 0.9900 .
C11 C12 1.380(3) .
C11 H11 0.9500 .
C12 C13 1.387(3) .
C12 H12 0.9500 .
C13 C14 1.393(3) .
C13 C16 1.506(3) .
C14 C15 1.373(3) .
C14 H14 0.9500 .
C15 H15 0.9500 .
C16 H16A 0.9900 .
C16 H16B 0.9900 .
C17 C18 1.507(3) 2_665
C17 H17A 0.9900 .
C17 H17B 0.9900 .
C18 C17 1.507(3) 2_665
C18 H18A 0.9900 .
C18 H18B 0.9900 .
C21 C22 1.515(3) .
C22 C23 1.531(3) .
C22 H22A 0.9900 .
C22 H22B 0.9900 .
C23 C24 1.520(3) .
C23 C26 1.533(3) .
C23 H23 1.0000 .
C24 C25 1.512(3) .
C24 H24A 0.9900 .
C24 H24B 0.9900 .

loop_
_geom_hbond_atom_site_label_D
_geom_hbond_atom_site_label_H
_geom_hbond_atom_site_label_A
_geom_hbond_distance_DH
_geom_hbond_distance_HA
_geom_hbond_distance_DA
_geom_hbond_angle_DHA
_geom_hbond_site_symmetry_A
O1W H1WA N2 0.830(17) 2.12(2) 2.913(3) 158(3) 2_675
O1W H1WB O1W 0.794(16) 1.975(17) 2.766(4) 174(3) 2_674
O2W H2WA O6 0.838(17) 1.940(18) 2.765(2) 168(3) 1_564
O2W H2WB O1W 0.841(16) 1.983(17) 2.821(3) 175(3) .
O3W H3WA N4 0.849(17) 2.066(18) 2.908(3) 171(3) .
O3W H3WB O3W 0.799(17) 2.055(18) 2.836(4) 166(3) 2_565
O4W H4WA O2W 0.85 2.06 2.909(3) 179.5 .
O4W H4WB O8 0.854(17) 1.986(18) 2.837(3) 174(3) 1_464
O7 H7C O2W 0.830(16) 2.031(17) 2.847(2) 168(2) 2_666
O7 H7D O4 0.854(16) 1.906(17) 2.748(2) 168(2) 2_757
O8 H8C O1 0.841(16) 1.907(17) 2.748(2) 179(3) 2_657
O8 H8D O6 0.841(16) 1.840(17) 2.656(2) 163(2) .

loop_
_geom_torsion_atom_site_label_1
_geom_torsion_atom_site_label_2
_geom_torsion_atom_site_label_3
_geom_torsion_atom_site_label_4
_geom_torsion
_geom_torsion_site_symmetry_1
_geom_torsion_site_symmetry_4
O3 Zn1 O2 C21 -41.10(17) 1_455 .
N3 Zn1 O2 C21 -164.11(13) . .
N1 Zn1 O2 C21 81.57(14) . .
O5 Zn2 O5 C26 -78(10) 2_757 .
O7 Zn2 O5 C26 63.70(17) 2_757 .
O7 Zn2 O5 C26 -116.30(17) . .
O8 Zn2 O5 C26 -23.20(17) . .
O8 Zn2 O5 C26 156.80(17) 2_757 .
O3 Zn1 N1 C1 57.59(14) 1_455 .
O2 Zn1 N1 C1 -87.69(15) . .
N3 Zn1 N1 C1 165.04(14) . .
C21 Zn1 N1 C1 -57.83(15) . .
O3 Zn1 N1 C5 -105.29(17) 1_455 .
O2 Zn1 N1 C5 109.44(17) . .
N3 Zn1 N1 C5 2.16(18) . .
C21 Zn1 N1 C5 139.29(16) . .
O3 Zn1 N3 C11 -125.70(15) 1_455 .
O2 Zn1 N3 C11 18.16(16) . .
N1 Zn1 N3 C11 136.76(15) . .
C21 Zn1 N3 C11 8.95(18) . .
O3 Zn1 N3 C15 51.92(16) 1_455 .
O2 Zn1 N3 C15 -164.22(15) . .
N1 Zn1 N3 C15 -45.63(17) . .
C21 Zn1 N3 C15 -173.43(14) . .
C5 N1 C1 C2 -0.1(3) . .
Zn1 N1 C1 C2 -164.66(17) . .
N1 C1 C2 C3 1.2(3) . .
C1 C2 C3 C4 -1.3(3) . .
C1 C2 C3 C6 -179.6(2) . .
C2 C3 C4 C5 0.4(3) . .
C6 C3 C4 C5 178.6(2) . .
C1 N1 C5 C4 -0.8(3) . .
Zn1 N1 C5 C4 161.58(16) . .
C3 C4 C5 N1 0.7(3) . .
C8 N2 C6 C3 65.0(2) . .
C7 N2 C6 C3 -177.13(18) . .
C4 C3 C6 N2 28.2(3) . .
C2 C3 C6 N2 -153.68(19) . .
C6 N2 C7 C8 -178.13(18) . 2_576
C8 N2 C7 C8 -58.6(2) . 2_576
C6 N2 C8 C7 177.14(17) . 2_576
C7 N2 C8 C7 58.9(3) . 2_576
C15 N3 C11 C12 1.0(3) . .
Zn1 N3 C11 C12 178.70(15) . .
N3 C11 C12 C13 -0.1(3) . .
C11 C12 C13 C14 -0.6(3) . .
C11 C12 C13 C16 179.34(19) . .
C12 C13 C14 C15 0.4(3) . .
C16 C13 C14 C15 -179.6(2) . .
C11 N3 C15 C14 -1.3(3) . .
Zn1 N3 C15 C14 -178.92(15) . .
C13 C14 C15 N3 0.6(3) . .
C17 N4 C16 C13 58.0(2) . .
C18 N4 C16 C13 177.03(18) . .
C12 C13 C16 N4 -134.8(2) . .
C14 C13 C16 N4 45.2(3) . .
C16 N4 C17 C18 177.64(18) . 2_665
C18 N4 C17 C18 58.5(3) . 2_665
C16 N4 C18 C17 -178.94(18) . 2_665
C17 N4 C18 C17 -58.5(3) . 2_665
Zn1 O2 C21 O1 -4.4(2) . .
Zn1 O2 C21 C22 173.93(14) . .
O3 Zn1 C21 O1 -32.98(13) 1_455 .
O2 Zn1 C21 O1 176.1(2) . .
N3 Zn1 C21 O1 -164.67(11) . .
N1 Zn1 C21 O1 66.86(12) . .
O3 Zn1 C21 O2 150.97(12) 1_455 .
N3 Zn1 C21 O2 19.28(15) . .
N1 Zn1 C21 O2 -109.20(13) . .
O3 Zn1 C21 C22 127.3(6) 1_455 .
O2 Zn1 C21 C22 -23.7(6) . .
N3 Zn1 C21 C22 -4.4(6) . .
N1 Zn1 C21 C22 -132.9(6) . .
O1 C21 C22 C23 -158.21(18) . .
O2 C21 C22 C23 23.4(3) . .
Zn1 C21 C22 C23 43.6(7) . .
C21 C22 C23 C24 66.6(2) . .
C21 C22 C23 C26 -170.06(16) . .
C22 C23 C24 C25 -177.93(16) . .
C26 C23 C24 C25 61.4(2) . .
Zn1 O3 C25 O4 -14.8(2) 1_655 .
Zn1 O3 C25 C24 164.78(13) 1_655 .
C23 C24 C25 O4 -8.9(3) . .
C23 C24 C25 O3 171.49(17) . .
Zn2 O5 C26 O6 26.7(3) . .
Zn2 O5 C26 C23 -155.83(13) . .
C24 C23 C26 O6 -154.64(18) . .
C22 C23 C26 O6 83.5(2) . .
C24 C23 C26 O5 27.7(2) . .
C22 C23 C26 O5 -94.2(2) . .
